data_4126104
loop_
_publ_author_name
'Chen, Dezhi'
'Evans, P. Andrew'

_publ_section_title
;
 A Concise, Efficient and Scalable Total Synthesis of Thapsigargin and
 Nortrilobolide from (R)-(-)-Carvone.
;
_journal_issue 17
_journal_name_full 'Journal of the American Chemical Society'
_journal_page_first 6046
_journal_page_last 6049
_journal_paper_doi 10.1021/jacs.7b01734
_journal_volume 139
_journal_year 2017
_chemical_formula_moiety 'C31 H50 O7 Si2'
_chemical_formula_sum 'C31 H50 O7 Si2'
_chemical_formula_weight 590.89
_space_group_crystal_system orthorhombic
_space_group_IT_number 19
_space_group_name_Hall 'P 2ac 2ab'
_space_group_name_H-M_alt 'P 21 21 21'
_symmetry_space_group_name_Hall 'P 2ac 2ab'
_symmetry_space_group_name_H-M 'P 21 21 21'
_atom_sites_solution_hydrogens geom
_atom_sites_solution_primary direct
_atom_sites_solution_secondary difmap
_audit_creation_method 'manual editing of SHELXL-2014/7 template'
_cell_angle_alpha 90
_cell_angle_beta 90
_cell_angle_gamma 90
_cell_formula_units_Z 4
_cell_length_a 10.161(2)
_cell_length_b 11.489(2)
_cell_length_c 30.374(6)
_cell_measurement_reflns_used 9958
_cell_measurement_temperature 180(2)
_cell_measurement_theta_max 25.31
_cell_measurement_theta_min 2.70
_cell_volume 3545.9(12)
_computing_cell_refinement ' Saint V8.34A and SADABS V2012/1 (Apex2, v2013.10-0; Bruker AXS)'
_computing_data_collection ' APEX2 software package v2013.10-0 (Bruker AXS)'
_computing_data_reduction ' Saint V8.34A and SADABS V2012/1 (Apex2, v2013.10-0; Bruker AXS)'
_computing_molecular_graphics ' XP (SHELXTL-NT v6.14, Bruker AXS)'
_computing_publication_material
;
;
_computing_structure_refinement ' SHELXL-2014/7 (Sheldrick, 2014)'
_computing_structure_solution ' SHELXT-2014 (Sheldrick, 2014)'
_diffrn_ambient_temperature 180(2)
_diffrn_measured_fraction_theta_full 0.998
_diffrn_measured_fraction_theta_max 0.994
_diffrn_measurement_device_type 'Bruker Smart Apex2 CCD (Bruker AXS)'
_diffrn_measurement_method 'CCD rotation images,\f and \w scans'
_diffrn_radiation_monochromator 'horizontal mounted graphite crystal'
_diffrn_radiation_type MoK\a
_diffrn_radiation_wavelength 0.71073
_diffrn_reflns_av_R_equivalents 0.0261
_diffrn_reflns_av_unetI/netI 0.0304
_diffrn_reflns_Laue_measured_fraction_full 0.998
_diffrn_reflns_Laue_measured_fraction_max 0.994
_diffrn_reflns_limit_h_max 12
_diffrn_reflns_limit_h_min -12
_diffrn_reflns_limit_k_max 14
_diffrn_reflns_limit_k_min -14
_diffrn_reflns_limit_l_max 38
_diffrn_reflns_limit_l_min -38
_diffrn_reflns_number 30155
_diffrn_reflns_point_group_measured_fraction_full 0.999
_diffrn_reflns_point_group_measured_fraction_max 0.993
_diffrn_reflns_theta_full 25.242
_diffrn_reflns_theta_max 27.059
_diffrn_reflns_theta_min 1.341
_diffrn_source 'Bruker AXS K780, fine-focus sealed tube'
_exptl_absorpt_coefficient_mu 0.139
_exptl_absorpt_correction_T_max 0.7455
_exptl_absorpt_correction_T_min 0.7192
_exptl_absorpt_correction_type multi-scan
_exptl_absorpt_process_details 'SADABS v2012/1 (Apex2, Bruker AXS)'
_exptl_crystal_colour colourless
_exptl_crystal_density_diffrn 1.107
_exptl_crystal_description plate-like
_exptl_crystal_F_000 1280
_exptl_crystal_size_max 0.150
_exptl_crystal_size_mid 0.150
_exptl_crystal_size_min 0.150
_refine_diff_density_max 0.463
_refine_diff_density_min -0.230
_refine_diff_density_rms 0.038
_refine_ls_abs_structure_details
;
 Flack x determined using 2348 quotients [(I+)-(I-)]/[(I+)+(I-)]
 (Parsons, Flack and Wagner, Acta Cryst. B69 (2013) 249-259).
;
_refine_ls_abs_structure_Flack 0.03(3)
_refine_ls_extinction_method none
_refine_ls_goodness_of_fit_ref 1.030
_refine_ls_hydrogen_treatment mixed
_refine_ls_matrix_type full
_refine_ls_number_parameters 474
_refine_ls_number_reflns 7731
_refine_ls_number_restraints 468
_refine_ls_restrained_S_all 1.025
_refine_ls_R_factor_all 0.0540
_refine_ls_R_factor_gt 0.0410
_refine_ls_shift/su_max 0.000
_refine_ls_shift/su_mean 0.000
_refine_ls_structure_factor_coef Fsqd
_refine_ls_weighting_details 'w=1/[\s^2^(Fo^2^)+(0.0532P)^2^+0.5060P] where P=(Fo^2^+2Fc^2^)/3'
_refine_ls_weighting_scheme calc
_refine_ls_wR_factor_gt 0.0980
_refine_ls_wR_factor_ref 0.1056
_reflns_Friedel_coverage 0.780
_reflns_Friedel_fraction_full 1.000
_reflns_Friedel_fraction_max 0.992
_reflns_number_gt 6366
_reflns_number_total 7731
_reflns_threshold_expression 'I > 2\s(I)'
_cod_data_source_file ja7b01734_si_002.cif
_cod_data_source_block DY001_a
_cod_original_cell_volume 3545.8(12)
_cod_database_code 4126104
_shelx_space_group_comment
;
The symmetry employed for this shelxl refinement is uniquely defined
by the following loop, which should always be used as a source of
symmetry information in preference to the above space-group names.
They are only intended as comments.
;
_shelx_estimated_absorpt_t_min 0.979
_shelx_estimated_absorpt_t_max 0.979

loop_
_space_group_symop_operation_xyz
'x, y, z'
'-x+1/2, -y, z+1/2'
'-x, y+1/2, -z+1/2'
'x+1/2, -y+1/2, -z'

loop_
_atom_site_label
_atom_site_type_symbol
_atom_site_fract_x
_atom_site_fract_y
_atom_site_fract_z
_atom_site_U_iso_or_equiv
_atom_site_adp_type
_atom_site_occupancy
_atom_site_site_symmetry_order
_atom_site_calc_flag
_atom_site_refinement_flags_posn
_atom_site_refinement_flags_adp
_atom_site_refinement_flags_occupancy
_atom_site_disorder_assembly
_atom_site_disorder_group
Si27 Si 0.59302(8) 0.08226(8) 0.17498(3) 0.0506(2) Uani 1 1 d . . . . .
O12 O -0.03278(17) 0.2959(2) 0.04871(6) 0.0496(6) Uani 1 1 d . . . . .
H12 H -0.090(3) 0.313(4) 0.0637(8) 0.074 Uiso 1 1 calc R U . . .
O16 O 0.06243(18) 0.58222(19) 0.15706(6) 0.0471(5) Uani 1 1 d . . . . .
O24 O 0.51286(16) 0.36837(17) 0.11546(6) 0.0390(4) Uani 1 1 d . . . . .
O25 O 0.72081(17) 0.3127(2) 0.10203(7) 0.0512(5) Uani 1 1 d . . . . .
O26 O 0.51254(17) 0.10537(18) 0.12808(6) 0.0432(5) Uani 1 1 d . . . . .
O31 O 0.3326(2) 0.03397(17) 0.04926(7) 0.0495(5) Uani 1 1 d . . . . .
O40 O 0.41539(18) 0.28624(16) 0.03462(5) 0.0347(4) Uani 1 1 d . . . . .
H40 H 0.425(3) 0.2448(18) 0.0160(8) 0.052 Uiso 1 1 calc R U . . .
C1 C 0.1655(2) 0.3979(3) 0.07173(8) 0.0362(6) Uani 1 1 d . . . . .
H1 H 0.2039 0.4036 0.0415 0.043 Uiso 1 1 calc R U . . .
C2 C 0.0822(3) 0.5086(3) 0.08060(10) 0.0538(8) Uani 1 1 d . . . . .
H2A H 0.0797 0.5583 0.0540 0.065 Uiso 1 1 calc R U . . .
H2B H -0.0091 0.4868 0.0884 0.065 Uiso 1 1 calc R U . . .
C3 C 0.1476(3) 0.5746(3) 0.11908(8) 0.0418(6) Uani 1 1 d . . . . .
H3 H 0.1758 0.6540 0.1094 0.050 Uiso 1 1 calc R U . . .
C4 C 0.2658(3) 0.5017(3) 0.13135(8) 0.0400(6) Uani 1 1 d . . . . .
C5 C 0.2774(2) 0.4080(3) 0.10544(7) 0.0348(6) Uani 1 1 d . . . . .
C6 C 0.3806(2) 0.3151(3) 0.11115(7) 0.0336(6) Uani 1 1 d . . . . .
H6 H 0.3612 0.2729 0.1392 0.040 Uiso 1 1 calc R U . . .
C7 C 0.3994(2) 0.2226(2) 0.07458(7) 0.0312(5) Uani 1 1 d . . . . .
C8 C 0.2864(2) 0.1334(2) 0.07375(9) 0.0371(6) Uani 1 1 d . . . . .
H8 H 0.2677 0.1083 0.1047 0.045 Uiso 1 1 calc R U . . .
C9 C 0.1579(3) 0.1792(3) 0.05324(9) 0.0398(6) Uani 1 1 d . . . . .
H9A H 0.0950 0.1134 0.0520 0.048 Uiso 1 1 calc R U . . .
H9B H 0.1774 0.2017 0.0225 0.048 Uiso 1 1 calc R U . . .
C10 C 0.0866(2) 0.2824(3) 0.07517(8) 0.0382(6) Uani 1 1 d . . . . .
C11 C 0.5368(2) 0.1739(2) 0.08921(8) 0.0350(6) Uani 1 1 d . . . . .
C12 C 0.6045(2) 0.2895(3) 0.10226(8) 0.0379(6) Uani 1 1 d . . . . .
C13 C 0.6180(3) 0.1056(3) 0.05579(9) 0.0446(7) Uani 1 1 d . . . . .
H13A H 0.6205 0.1483 0.0279 0.067 Uiso 1 1 calc R U . . .
H13B H 0.5778 0.0291 0.0511 0.067 Uiso 1 1 calc R U . . .
H13C H 0.7078 0.0957 0.0669 0.067 Uiso 1 1 calc R U . . .
C14 C 0.0466(3) 0.2543(3) 0.12297(9) 0.0563(9) Uani 1 1 d . . . . .
H14A H -0.0050 0.3190 0.1350 0.084 Uiso 1 1 calc R U . . .
H14B H 0.1258 0.2429 0.1409 0.084 Uiso 1 1 calc R U . . .
H14C H -0.0065 0.1831 0.1234 0.084 Uiso 1 1 calc R U . . .
C15 C 0.3506(3) 0.5377(3) 0.16989(10) 0.0563(9) Uani 1 1 d . . . . .
H15A H 0.4053 0.4718 0.1791 0.084 Uiso 1 1 calc R U . . .
H15B H 0.2943 0.5620 0.1944 0.084 Uiso 1 1 calc R U . . .
H15C H 0.4074 0.6026 0.1611 0.084 Uiso 1 1 calc R U . . .
C18 C 0.0620(4) 0.8272(4) 0.1749(2) 0.1035(17) Uani 1 1 d . . . . .
H18A H 0.1331 0.8116 0.1959 0.155 Uiso 1 1 calc R U . . .
H18B H 0.0054 0.8893 0.1864 0.155 Uiso 1 1 calc R U . . .
H18C H 0.0997 0.8514 0.1467 0.155 Uiso 1 1 calc R U . . .
C19 C -0.1546(6) 0.7115(6) 0.12097(18) 0.139(3) Uani 1 1 d . . . . .
H19A H -0.2293 0.7587 0.1308 0.208 Uiso 1 1 calc R U . . .
H19B H -0.1861 0.6348 0.1116 0.208 Uiso 1 1 calc R U . . .
H19C H -0.1108 0.7502 0.0962 0.208 Uiso 1 1 calc R U . . .
Si17 Si -0.03638(8) 0.69394(8) 0.16696(3) 0.0502(2) Uani 1 1 d . . . . .
C20 C -0.1131(11) 0.6517(13) 0.2221(3) 0.084(2) Uani 0.661(13) 1 d . U P A 1
C21 C -0.1869(11) 0.5285(10) 0.2170(4) 0.121(3) Uani 0.661(13) 1 d . U P A 1
H21A H -0.2584 0.5360 0.1955 0.145 Uiso 0.661(13) 1 calc R U P A 1
H21B H -0.1241 0.4697 0.2068 0.145 Uiso 0.661(13) 1 calc R U P A 1
H21C H -0.2232 0.5049 0.2455 0.145 Uiso 0.661(13) 1 calc R U P A 1
C22 C -0.0029(12) 0.6333(10) 0.2561(2) 0.099(3) Uani 0.661(13) 1 d . U P A 1
H22A H 0.0533 0.5687 0.2467 0.119 Uiso 0.661(13) 1 calc R U P A 1
H22B H 0.0499 0.7044 0.2584 0.119 Uiso 0.661(13) 1 calc R U P A 1
H22C H -0.0418 0.6152 0.2848 0.119 Uiso 0.661(13) 1 calc R U P A 1
C23 C -0.1974(10) 0.7574(9) 0.2405(3) 0.099(3) Uani 0.661(13) 1 d . U P A 1
H23A H -0.2701 0.7738 0.2202 0.119 Uiso 0.661(13) 1 calc R U P A 1
H23B H -0.2330 0.7371 0.2695 0.119 Uiso 0.661(13) 1 calc R U P A 1
H23C H -0.1413 0.8264 0.2431 0.119 Uiso 0.661(13) 1 calc R U P A 1
C20A C -0.145(2) 0.650(3) 0.2097(8) 0.083(4) Uani 0.339(13) 1 d . U P A 2
C21A C -0.2290(19) 0.5416(19) 0.1912(7) 0.107(4) Uani 0.339(13) 1 d . U P A 2
H21D H -0.2746 0.5645 0.1642 0.129 Uiso 0.339(13) 1 calc R U P A 2
H21E H -0.1694 0.4766 0.1849 0.129 Uiso 0.339(13) 1 calc R U P A 2
H21F H -0.2937 0.5175 0.2134 0.129 Uiso 0.339(13) 1 calc R U P A 2
C22A C -0.082(2) 0.6069(18) 0.2497(6) 0.098(4) Uani 0.339(13) 1 d . U P A 2
H22D H -0.0095 0.5548 0.2417 0.118 Uiso 0.339(13) 1 calc R U P A 2
H22E H -0.0474 0.6727 0.2667 0.118 Uiso 0.339(13) 1 calc R U P A 2
H22F H -0.1463 0.5643 0.2675 0.118 Uiso 0.339(13) 1 calc R U P A 2
C23A C -0.2572(18) 0.7306(17) 0.2208(7) 0.102(4) Uani 0.339(13) 1 d . U P A 2
H23D H -0.2982 0.7584 0.1935 0.123 Uiso 0.339(13) 1 calc R U P A 2
H23E H -0.3227 0.6887 0.2384 0.123 Uiso 0.339(13) 1 calc R U P A 2
H23F H -0.2238 0.7971 0.2376 0.123 Uiso 0.339(13) 1 calc R U P A 2
C28 C 0.5915(5) 0.2158(4) 0.20997(12) 0.0918(14) Uani 1 1 d . . . . .
H28A H 0.6510 0.2740 0.1974 0.138 Uiso 1 1 calc R U . . .
H28B H 0.6206 0.1960 0.2398 0.138 Uiso 1 1 calc R U . . .
H28C H 0.5020 0.2474 0.2111 0.138 Uiso 1 1 calc R U . . .
C29 C 0.4961(4) -0.0362(4) 0.20107(12) 0.0787(12) Uani 1 1 d . . . . .
H29A H 0.4042 -0.0115 0.2041 0.118 Uiso 1 1 calc R U . . .
H29B H 0.5325 -0.0535 0.2302 0.118 Uiso 1 1 calc R U . . .
H29C H 0.5003 -0.1061 0.1826 0.118 Uiso 1 1 calc R U . . .
C30 C 0.7646(3) 0.0345(4) 0.16303(16) 0.0818(13) Uani 1 1 d . . . . .
H30A H 0.8115 0.0968 0.1476 0.123 Uiso 1 1 calc R U . . .
H30B H 0.7626 -0.0353 0.1445 0.123 Uiso 1 1 calc R U . . .
H30C H 0.8100 0.0169 0.1907 0.123 Uiso 1 1 calc R U . . .
C32A C 0.2462(6) -0.0637(5) 0.0470(3) 0.071(2) Uani 0.685(12) 1 d . U P B 1
H32A H 0.1858 -0.0540 0.0217 0.085 Uiso 0.685(12) 1 calc R U P B 1
H32B H 0.1923 -0.0670 0.0742 0.085 Uiso 0.685(12) 1 calc R U P B 1
C33A C 0.3205(17) -0.1755(16) 0.0421(6) 0.058(3) Uani 0.685(12) 1 d . U P B 1
C34A C 0.4237(12) -0.2004(9) 0.0700(4) 0.066(2) Uani 0.685(12) 1 d . U P B 1
H34A H 0.4512 -0.1441 0.0910 0.079 Uiso 0.685(12) 1 calc R U P B 1
C35A C 0.4883(13) -0.3080(12) 0.0678(4) 0.075(3) Uani 0.685(12) 1 d . U P B 1
H35A H 0.5579 -0.3247 0.0877 0.090 Uiso 0.685(12) 1 calc R U P B 1
C36A C 0.4512(12) -0.3905(9) 0.0367(5) 0.071(3) Uani 0.685(12) 1 d . U P B 1
H36A H 0.4945 -0.4637 0.0356 0.085 Uiso 0.685(12) 1 calc R U P B 1
C37A C 0.3521(13) -0.3660(10) 0.0075(3) 0.078(3) Uani 0.685(12) 1 d . U P B 1
H37A H 0.3272 -0.4210 -0.0144 0.093 Uiso 0.685(12) 1 calc R U P B 1
C38A C 0.2889(15) -0.2590(11) 0.0106(4) 0.072(3) Uani 0.685(12) 1 d . U P B 1
H38A H 0.2207 -0.2420 -0.0099 0.086 Uiso 0.685(12) 1 calc R U P B 1
C32B C 0.2938(17) -0.0733(10) 0.0789(5) 0.069(4) Uani 0.315(12) 1 d . U P B 2
H32C H 0.3366 -0.0682 0.1081 0.083 Uiso 0.315(12) 1 calc R U P B 2
H32D H 0.1973 -0.0773 0.0830 0.083 Uiso 0.315(12) 1 calc R U P B 2
C33B C 0.345(4) -0.182(3) 0.0527(12) 0.052(5) Uani 0.315(12) 1 d . U P B 2
C34B C 0.439(3) -0.247(2) 0.0729(8) 0.066(5) Uani 0.315(12) 1 d . U P B 2
H34B H 0.4810 -0.2165 0.0983 0.080 Uiso 0.315(12) 1 calc R U P B 2
C35B C 0.474(3) -0.355(3) 0.0580(12) 0.076(6) Uani 0.315(12) 1 d . U P B 2
H35B H 0.5382 -0.4013 0.0724 0.092 Uiso 0.315(12) 1 calc R U P B 2
C36B C 0.408(3) -0.394(2) 0.0197(11) 0.079(6) Uani 0.315(12) 1 d . U P B 2
H36B H 0.4296 -0.4678 0.0079 0.094 Uiso 0.315(12) 1 calc R U P B 2
C37B C 0.311(3) -0.326(2) -0.0016(9) 0.083(6) Uani 0.315(12) 1 d . U P B 2
H37B H 0.2702 -0.3544 -0.0275 0.100 Uiso 0.315(12) 1 calc R U P B 2
C38B C 0.277(3) -0.219(2) 0.0152(12) 0.069(5) Uani 0.315(12) 1 d . U P B 2
H38B H 0.2099 -0.1724 0.0020 0.083 Uiso 0.315(12) 1 calc R U P B 2

loop_
_atom_site_aniso_label
_atom_site_aniso_U_11
_atom_site_aniso_U_22
_atom_site_aniso_U_33
_atom_site_aniso_U_23
_atom_site_aniso_U_13
_atom_site_aniso_U_12
Si27 0.0440(4) 0.0642(6) 0.0436(4) 0.0159(4) -0.0028(3) 0.0165(4)
O12 0.0252(9) 0.0908(17) 0.0328(9) -0.0136(10) -0.0049(7) 0.0064(11)
O16 0.0429(10) 0.0576(13) 0.0408(10) -0.0059(9) 0.0060(8) 0.0192(10)
O24 0.0247(8) 0.0506(12) 0.0417(10) -0.0100(8) -0.0030(7) 0.0064(8)
O25 0.0253(9) 0.0678(14) 0.0604(12) -0.0048(11) 0.0031(8) 0.0043(10)
O26 0.0365(9) 0.0584(13) 0.0347(9) 0.0138(8) 0.0044(7) 0.0097(9)
O31 0.0452(11) 0.0381(12) 0.0652(13) -0.0070(10) 0.0002(10) -0.0022(9)
O40 0.0408(9) 0.0398(11) 0.0236(7) 0.0000(7) 0.0055(7) 0.0033(9)
C1 0.0299(12) 0.0520(18) 0.0266(11) -0.0066(11) -0.0031(10) 0.0108(12)
C2 0.0426(16) 0.072(2) 0.0469(16) -0.0196(15) -0.0124(13) 0.0211(16)
C3 0.0395(14) 0.0489(17) 0.0371(13) -0.0095(13) 0.0020(11) 0.0075(13)
C4 0.0312(13) 0.0543(18) 0.0344(12) -0.0110(12) 0.0006(10) 0.0077(13)
C5 0.0277(12) 0.0514(17) 0.0253(11) -0.0065(11) 0.0013(9) 0.0043(12)
C6 0.0245(11) 0.0516(17) 0.0248(11) -0.0043(11) -0.0009(9) 0.0019(11)
C7 0.0299(12) 0.0402(15) 0.0233(10) 0.0019(9) 0.0035(9) 0.0039(11)
C8 0.0339(13) 0.0422(16) 0.0352(13) 0.0025(11) 0.0044(10) 0.0014(12)
C9 0.0313(13) 0.0483(17) 0.0397(13) -0.0019(13) -0.0032(10) -0.0052(13)
C10 0.0231(11) 0.0648(19) 0.0266(11) -0.0032(11) -0.0021(9) 0.0019(12)
C11 0.0304(12) 0.0453(16) 0.0292(11) 0.0036(11) 0.0058(10) 0.0057(12)
C12 0.0297(13) 0.0508(18) 0.0331(12) 0.0011(11) 0.0027(10) 0.0085(12)
C13 0.0403(15) 0.0503(18) 0.0432(14) 0.0006(13) 0.0122(12) 0.0124(13)
C14 0.0331(14) 0.102(3) 0.0340(14) 0.0036(16) 0.0028(11) -0.0036(16)
C15 0.0461(16) 0.076(2) 0.0467(16) -0.0276(16) -0.0091(14) 0.0100(16)
C18 0.083(3) 0.062(3) 0.166(5) -0.030(3) 0.029(3) 0.012(2)
C19 0.148(5) 0.160(6) 0.108(4) -0.049(4) -0.076(3) 0.106(4)
Si17 0.0472(4) 0.0587(6) 0.0447(4) -0.0066(4) 0.0004(4) 0.0231(4)
C20 0.084(5) 0.105(4) 0.062(5) 0.016(4) 0.032(4) 0.050(4)
C21 0.113(6) 0.133(5) 0.116(6) 0.033(5) 0.044(5) 0.005(5)
C22 0.111(6) 0.139(6) 0.049(3) 0.009(3) 0.017(4) 0.066(5)
C23 0.094(5) 0.144(5) 0.061(4) 0.005(4) 0.027(4) 0.072(4)
C20A 0.087(8) 0.086(6) 0.074(8) 0.014(6) 0.030(6) 0.036(5)
C21A 0.095(8) 0.124(7) 0.103(9) 0.015(7) 0.036(7) 0.000(7)
C22A 0.095(8) 0.119(8) 0.080(7) 0.031(6) 0.032(6) 0.029(7)
C23A 0.084(8) 0.123(7) 0.101(9) 0.019(7) 0.048(6) 0.042(6)
C28 0.134(4) 0.095(3) 0.0464(18) -0.001(2) -0.024(2) 0.024(3)
C29 0.064(2) 0.110(3) 0.062(2) 0.043(2) 0.0062(18) 0.008(2)
C30 0.0411(18) 0.085(3) 0.119(3) 0.036(3) -0.002(2) 0.0159(19)
C32A 0.050(3) 0.045(3) 0.118(6) -0.005(3) -0.012(3) -0.006(2)
C33A 0.044(6) 0.044(4) 0.086(8) 0.010(5) -0.006(4) -0.005(4)
C34A 0.066(5) 0.054(5) 0.077(4) 0.008(5) -0.003(4) -0.003(5)
C35A 0.062(5) 0.060(8) 0.103(7) 0.033(6) -0.005(4) -0.003(5)
C36A 0.068(6) 0.041(4) 0.103(9) 0.010(5) 0.010(5) 0.002(4)
C37A 0.100(10) 0.044(7) 0.090(6) 0.007(5) -0.013(5) -0.005(5)
C38A 0.086(6) 0.035(7) 0.095(6) 0.007(5) -0.018(5) -0.004(6)
C32B 0.094(10) 0.035(6) 0.078(8) 0.010(5) 0.012(7) -0.013(6)
C33B 0.046(13) 0.031(7) 0.079(13) 0.006(8) -0.011(8) -0.001(7)
C34B 0.062(10) 0.050(12) 0.087(9) 0.024(10) -0.018(7) 0.001(9)
C35B 0.068(12) 0.055(14) 0.106(15) 0.026(11) 0.012(10) 0.014(12)
C36B 0.080(17) 0.045(9) 0.111(17) 0.017(10) 0.014(11) 0.005(9)
C37B 0.115(15) 0.036(12) 0.099(13) -0.005(9) -0.015(9) 0.000(10)
C38B 0.067(9) 0.034(12) 0.106(11) 0.002(9) -0.029(8) -0.002(10)

loop_
_atom_type_symbol
_atom_type_description
_atom_type_scat_dispersion_real
_atom_type_scat_dispersion_imag
_atom_type_scat_source
C C 0.0033 0.0016 'International Tables Vol C Tables 4.2.6.8 and 6.1.1.4'
H H 0.0000 0.0000 'International Tables Vol C Tables 4.2.6.8 and 6.1.1.4'
O O 0.0106 0.0060 'International Tables Vol C Tables 4.2.6.8 and 6.1.1.4'
Si Si 0.0817 0.0704 'International Tables Vol C Tables 4.2.6.8 and 6.1.1.4'

loop_
_geom_angle_atom_site_label_1
_geom_angle_atom_site_label_2
_geom_angle_atom_site_label_3
_geom_angle
O26 Si27 C29 102.80(15)
O26 Si27 C30 109.88(16)
C29 Si27 C30 111.32(19)
O26 Si27 C28 110.63(15)
C29 Si27 C28 110.8(2)
C30 Si27 C28 111.2(2)
C10 O12 H12 109.5
C3 O16 Si17 123.70(19)
C12 O24 C6 108.61(19)
C11 O26 Si27 134.81(17)
C32A O31 C8 116.6(3)
C8 O31 C32B 104.1(5)
C7 O40 H40 109.5
C5 C1 C2 103.1(2)
C5 C1 C10 113.7(2)
C2 C1 C10 114.0(2)
C5 C1 H1 108.6
C2 C1 H1 108.6
C10 C1 H1 108.6
C3 C2 C1 107.4(2)
C3 C2 H2A 110.2
C1 C2 H2A 110.2
C3 C2 H2B 110.2
C1 C2 H2B 110.2
H2A C2 H2B 108.5
O16 C3 C4 108.2(2)
O16 C3 C2 112.2(2)
C4 C3 C2 104.9(2)
O16 C3 H3 110.5
C4 C3 H3 110.5
C2 C3 H3 110.5
C5 C4 C3 111.7(2)
C5 C4 C15 128.7(3)
C3 C4 C15 119.5(2)
C4 C5 C6 124.3(2)
C4 C5 C1 112.9(2)
C6 C5 C1 122.6(2)
O24 C6 C5 110.4(2)
O24 C6 C7 103.58(17)
C5 C6 C7 119.32(19)
O24 C6 H6 107.7
C5 C6 H6 107.7
C7 C6 H6 107.7
O40 C7 C8 114.34(19)
O40 C7 C6 105.8(2)
C8 C7 C6 112.09(19)
O40 C7 C11 108.84(19)
C8 C7 C11 115.6(2)
C6 C7 C11 98.69(18)
O31 C8 C9 109.8(2)
O31 C8 C7 107.0(2)
C9 C8 C7 114.3(2)
O31 C8 H8 108.5
C9 C8 H8 108.5
C7 C8 H8 108.5
C8 C9 C10 119.1(2)
C8 C9 H9A 107.5
C10 C9 H9A 107.5
C8 C9 H9B 107.5
C10 C9 H9B 107.5
H9A C9 H9B 107.0
O12 C10 C9 103.5(2)
O12 C10 C14 108.7(2)
C9 C10 C14 111.7(3)
O12 C10 C1 107.5(2)
C9 C10 C1 112.7(2)
C14 C10 C1 112.2(2)
O26 C11 C13 110.9(2)
O26 C11 C12 109.6(2)
C13 C11 C12 111.8(2)
O26 C11 C7 105.97(18)
C13 C11 C7 118.4(2)
C12 C11 C7 99.3(2)
O25 C12 O24 121.5(3)
O25 C12 C11 128.4(2)
O24 C12 C11 110.1(2)
C11 C13 H13A 109.5
C11 C13 H13B 109.5
H13A C13 H13B 109.5
C11 C13 H13C 109.5
H13A C13 H13C 109.5
H13B C13 H13C 109.5
C10 C14 H14A 109.5
C10 C14 H14B 109.5
H14A C14 H14B 109.5
C10 C14 H14C 109.5
H14A C14 H14C 109.5
H14B C14 H14C 109.5
C4 C15 H15A 109.5
C4 C15 H15B 109.5
H15A C15 H15B 109.5
C4 C15 H15C 109.5
H15A C15 H15C 109.5
H15B C15 H15C 109.5
Si17 C18 H18A 109.5
Si17 C18 H18B 109.5
H18A C18 H18B 109.5
Si17 C18 H18C 109.5
H18A C18 H18C 109.5
H18B C18 H18C 109.5
Si17 C19 H19A 109.5
Si17 C19 H19B 109.5
H19A C19 H19B 109.5
Si17 C19 H19C 109.5
H19A C19 H19C 109.5
H19B C19 H19C 109.5
O16 Si17 C20A 106.9(9)
O16 Si17 C18 109.78(15)
C20A Si17 C18 118.4(10)
O16 Si17 C19 109.88(17)
C20A Si17 C19 100.2(7)
C18 Si17 C19 111.1(3)
O16 Si17 C20 102.1(4)
C18 Si17 C20 108.5(5)
C19 Si17 C20 115.1(4)
C22 C20 C23 105.2(7)
C22 C20 C21 106.5(9)
C23 C20 C21 117.1(8)
C22 C20 Si17 109.0(7)
C23 C20 Si17 109.5(8)
C21 C20 Si17 109.2(7)
C20 C21 H21A 109.5
C20 C21 H21B 109.5
H21A C21 H21B 109.5
C20 C21 H21C 109.5
H21A C21 H21C 109.5
H21B C21 H21C 109.5
C20 C22 H22A 109.5
C20 C22 H22B 109.5
H22A C22 H22B 109.5
C20 C22 H22C 109.5
H22A C22 H22C 109.5
H22B C22 H22C 109.5
C20 C23 H23A 109.5
C20 C23 H23B 109.5
H23A C23 H23B 109.5
C20 C23 H23C 109.5
H23A C23 H23C 109.5
H23B C23 H23C 109.5
C22A C20A C23A 111.0(18)
C22A C20A C21A 105.0(18)
C23A C20A C21A 99.0(17)
C22A C20A Si17 115.3(16)
C23A C20A Si17 117.4(16)
C21A C20A Si17 107.0(15)
C20A C21A H21D 109.5
C20A C21A H21E 109.5
H21D C21A H21E 109.5
C20A C21A H21F 109.5
H21D C21A H21F 109.5
H21E C21A H21F 109.5
C20A C22A H22D 109.5
C20A C22A H22E 109.5
H22D C22A H22E 109.5
C20A C22A H22F 109.5
H22D C22A H22F 109.5
H22E C22A H22F 109.5
C20A C23A H23D 109.5
C20A C23A H23E 109.5
H23D C23A H23E 109.5
C20A C23A H23F 109.5
H23D C23A H23F 109.5
H23E C23A H23F 109.5
Si27 C28 H28A 109.5
Si27 C28 H28B 109.5
H28A C28 H28B 109.5
Si27 C28 H28C 109.5
H28A C28 H28C 109.5
H28B C28 H28C 109.5
Si27 C29 H29A 109.5
Si27 C29 H29B 109.5
H29A C29 H29B 109.5
Si27 C29 H29C 109.5
H29A C29 H29C 109.5
H29B C29 H29C 109.5
Si27 C30 H30A 109.5
Si27 C30 H30B 109.5
H30A C30 H30B 109.5
Si27 C30 H30C 109.5
H30A C30 H30C 109.5
H30B C30 H30C 109.5
O31 C32A C33A 111.6(8)
O31 C32A H32A 109.3
C33A C32A H32A 109.3
O31 C32A H32B 109.3
C33A C32A H32B 109.3
H32A C32A H32B 108.0
C34A C33A C38A 117.1(13)
C34A C33A C32A 119.9(13)
C38A C33A C32A 122.9(11)
C33A C34A C35A 120.6(12)
C33A C34A H34A 119.7
C35A C34A H34A 119.7
C36A C35A C34A 120.5(10)
C36A C35A H35A 119.8
C34A C35A H35A 119.8
C37A C36A C35A 119.9(9)
C37A C36A H36A 120.0
C35A C36A H36A 120.0
C36A C37A C38A 118.5(9)
C36A C37A H37A 120.7
C38A C37A H37A 120.7
C37A C38A C33A 123.3(12)
C37A C38A H38A 118.4
C33A C38A H38A 118.4
C33B C32B O31 104.4(18)
C33B C32B H32C 110.9
O31 C32B H32C 110.9
C33B C32B H32D 110.9
O31 C32B H32D 110.9
H32C C32B H32D 108.9
C34B C33B C38B 123(3)
C34B C33B C32B 116(3)
C38B C33B C32B 119(2)
C33B C34B C35B 122(3)
C33B C34B H34B 118.9
C35B C34B H34B 118.9
C34B C35B C36B 116(2)
C34B C35B H35B 122.2
C36B C35B H35B 122.2
C37B C36B C35B 122(2)
C37B C36B H36B 118.8
C35B C36B H36B 118.8
C38B C37B C36B 120(3)
C38B C37B H37B 119.9
C36B C37B H37B 119.9
C37B C38B C33B 116(3)
C37B C38B H38B 121.9
C33B C38B H38B 121.9

loop_
_geom_bond_atom_site_label_1
_geom_bond_atom_site_label_2
_geom_bond_distance
Si27 O26 1.6637(19)
Si27 C29 1.858(4)
Si27 C30 1.863(4)
Si27 C28 1.866(4)
O12 C10 1.464(3)
O12 H12 0.77(4)
O16 C3 1.445(3)
O16 Si17 1.657(2)
O24 C12 1.359(3)
O24 C6 1.482(3)
O25 C12 1.212(3)
O26 C11 1.441(3)
O31 C32A 1.427(5)
O31 C8 1.442(3)
O31 C32B 1.576(11)
O40 C7 1.426(3)
O40 H40 0.75(3)
C1 C5 1.534(3)
C1 C2 1.551(4)
C1 C10 1.553(4)
C1 H1 1.0000
C2 C3 1.543(4)
C2 H2A 0.9900
C2 H2B 0.9900
C3 C4 1.511(4)
C3 H3 1.0000
C4 C5 1.338(4)
C4 C15 1.511(4)
C5 C6 1.507(4)
C6 C7 1.549(3)
C6 H6 1.0000
C7 C8 1.540(4)
C7 C11 1.568(3)
C8 C9 1.540(4)
C8 H8 1.0000
C9 C10 1.541(4)
C9 H9A 0.9900
C9 H9B 0.9900
C10 C14 1.542(4)
C11 C13 1.525(3)
C11 C12 1.547(4)
C13 H13A 0.9800
C13 H13B 0.9800
C13 H13C 0.9800
C14 H14A 0.9800
C14 H14B 0.9800
C14 H14C 0.9800
C15 H15A 0.9800
C15 H15B 0.9800
C15 H15C 0.9800
C18 Si17 1.844(5)
C18 H18A 0.9800
C18 H18B 0.9800
C18 H18C 0.9800
C19 Si17 1.853(4)
C19 H19A 0.9800
C19 H19B 0.9800
C19 H19C 0.9800
Si17 C20A 1.78(3)
Si17 C20 1.911(11)
C20 C22 1.537(12)
C20 C23 1.587(13)
C20 C21 1.609(16)
C21 H21A 0.9800
C21 H21B 0.9800
C21 H21C 0.9800
C22 H22A 0.9800
C22 H22B 0.9800
C22 H22C 0.9800
C23 H23A 0.9800
C23 H23B 0.9800
C23 H23C 0.9800
C20A C22A 1.46(2)
C20A C23A 1.50(3)
C20A C21A 1.61(3)
C21A H21D 0.9800
C21A H21E 0.9800
C21A H21F 0.9800
C22A H22D 0.9800
C22A H22E 0.9800
C22A H22F 0.9800
C23A H23D 0.9800
C23A H23E 0.9800
C23A H23F 0.9800
C28 H28A 0.9800
C28 H28B 0.9800
C28 H28C 0.9800
C29 H29A 0.9800
C29 H29B 0.9800
C29 H29C 0.9800
C30 H30A 0.9800
C30 H30B 0.9800
C30 H30C 0.9800
C32A C33A 1.498(16)
C32A H32A 0.9900
C32A H32B 0.9900
C33A C34A 1.380(12)
C33A C38A 1.393(17)
C34A C35A 1.401(12)
C34A H34A 0.9500
C35A C36A 1.392(13)
C35A H35A 0.9500
C36A C37A 1.370(13)
C36A H36A 0.9500
C37A C38A 1.390(14)
C37A H37A 0.9500
C38A H38A 0.9500
C32B C33B 1.57(4)
C32B H32C 0.9900
C32B H32D 0.9900
C33B C34B 1.35(3)
C33B C38B 1.40(3)
C34B C35B 1.37(3)
C34B H34B 0.9500
C35B C36B 1.41(4)
C35B H35B 0.9500
C36B C37B 1.41(3)
C36B H36B 0.9500
C37B C38B 1.38(2)
C37B H37B 0.9500
C38B H38B 0.9500

loop_
_geom_torsion_atom_site_label_1
_geom_torsion_atom_site_label_2
_geom_torsion_atom_site_label_3
_geom_torsion_atom_site_label_4
_geom_torsion
C29 Si27 O26 C11 -171.9(3)
C30 Si27 O26 C11 -53.3(3)
C28 Si27 O26 C11 69.8(3)
C5 C1 C2 C3 -1.2(3)
C10 C1 C2 C3 122.5(3)
Si17 O16 C3 C4 151.2(2)
Si17 O16 C3 C2 -93.6(3)
C1 C2 C3 O16 -117.1(3)
C1 C2 C3 C4 0.1(3)
O16 C3 C4 C5 121.1(3)
C2 C3 C4 C5 1.2(3)
O16 C3 C4 C15 -57.2(4)
C2 C3 C4 C15 -177.1(3)
C3 C4 C5 C6 -176.3(2)
C15 C4 C5 C6 1.8(5)
C3 C4 C5 C1 -2.1(3)
C15 C4 C5 C1 176.0(3)
C2 C1 C5 C4 2.1(3)
C10 C1 C5 C4 -121.9(3)
C2 C1 C5 C6 176.4(2)
C10 C1 C5 C6 52.4(3)
C12 O24 C6 C5 -154.81(19)
C12 O24 C6 C7 -26.0(2)
C4 C5 C6 O24 -49.7(3)
C1 C5 C6 O24 136.6(2)
C4 C5 C6 C7 -169.5(2)
C1 C5 C6 C7 16.9(4)
O24 C6 C7 O40 -71.1(2)
C5 C6 C7 O40 52.1(3)
O24 C6 C7 C8 163.68(19)
C5 C6 C7 C8 -73.2(3)
O24 C6 C7 C11 41.5(2)
C5 C6 C7 C11 164.6(2)
C32A O31 C8 C9 -59.8(5)
C32B O31 C8 C9 -102.9(8)
C32A O31 C8 C7 175.6(4)
C32B O31 C8 C7 132.5(8)
O40 C7 C8 O31 77.4(3)
C6 C7 C8 O31 -162.2(2)
C11 C7 C8 O31 -50.2(3)
O40 C7 C8 C9 -44.4(3)
C6 C7 C8 C9 76.0(3)
C11 C7 C8 C9 -171.9(2)
O31 C8 C9 C10 177.4(2)
C7 C8 C9 C10 -62.4(3)
C8 C9 C10 O12 -176.5(2)
C8 C9 C10 C14 -59.8(3)
C8 C9 C10 C1 67.7(3)
C5 C1 C10 O12 167.26(19)
C2 C1 C10 O12 49.5(3)
C5 C1 C10 C9 -79.3(2)
C2 C1 C10 C9 162.9(2)
C5 C1 C10 C14 47.8(3)
C2 C1 C10 C14 -70.0(3)
Si27 O26 C11 C13 87.5(3)
Si27 O26 C11 C12 -36.5(3)
Si27 O26 C11 C7 -142.8(2)
O40 C7 C11 O26 -176.74(19)
C8 C7 C11 O26 -46.5(3)
C6 C7 C11 O26 73.2(2)
O40 C7 C11 C13 -51.5(3)
C8 C7 C11 C13 78.7(3)
C6 C7 C11 C13 -161.6(2)
O40 C7 C11 C12 69.6(2)
C8 C7 C11 C12 -160.12(19)
C6 C7 C11 C12 -40.5(2)
C6 O24 C12 O25 178.9(2)
C6 O24 C12 C11 -1.7(2)
O26 C11 C12 O25 96.5(3)
C13 C11 C12 O25 -26.9(4)
C7 C11 C12 O25 -152.7(3)
O26 C11 C12 O24 -82.9(2)
C13 C11 C12 O24 153.7(2)
C7 C11 C12 O24 27.9(2)
C3 O16 Si17 C20A 167.5(9)
C3 O16 Si17 C18 -62.9(3)
C3 O16 Si17 C19 59.6(3)
C3 O16 Si17 C20 -177.8(4)
O16 Si17 C20A C22A 54(2)
C18 Si17 C20A C22A -70(2)
C19 Si17 C20A C22A 168.9(17)
O16 Si17 C20A C23A -172.0(15)
C18 Si17 C20A C23A 63.5(18)
C19 Si17 C20A C23A -57.4(18)
O16 Si17 C20A C21A -62.0(13)
C18 Si17 C20A C21A 173.5(10)
C19 Si17 C20A C21A 52.6(13)
C8 O31 C32A C33A -151.5(8)
O31 C32A C33A C34A 50.0(19)
O31 C32A C33A C38A -131.4(16)
C38A C33A C34A C35A -3(2)
C32A C33A C34A C35A 175.5(12)
C33A C34A C35A C36A 1(2)
C34A C35A C36A C37A 1.0(19)
C35A C36A C37A C38A -1.4(18)
C36A C37A C38A C33A 0(2)
C34A C33A C38A C37A 3(3)
C32A C33A C38A C37A -175.9(14)
C8 O31 C32B C33B -179.4(14)
O31 C32B C33B C34B 118(3)
O31 C32B C33B C38B -75(4)
C38B C33B C34B C35B 0(6)
C32B C33B C34B C35B 167(3)
C33B C34B C35B C36B 1(5)
C34B C35B C36B C37B -1(5)
C35B C36B C37B C38B -1(5)
C36B C37B C38B C33B 2(5)
C34B C33B C38B C37B -2(6)
C32B C33B C38B C37B -168(3)
